data_4338401
loop_
_publ_author_name
'Boyce, David W.'
'Salmon, Debra J.'
'Tolman, William B.'

_publ_section_title
;
 Linkage Isomerism in Transition-Metal Complexes of Mixed
 (Arylcarboxamido)(arylimino)pyridine Ligands.
;
_journal_issue 11
_journal_name_full 'Inorganic chemistry'
_journal_page_first 5788
_journal_page_last 5796
_journal_paper_doi 10.1021/ic500638z
_journal_volume 53
_journal_year 2014
_chemical_formula_moiety 'C30 H35 Cu N3 O3, C H2 Cl2'
_chemical_formula_sum 'C31 H37 Cl2 Cu N3 O3'
_chemical_formula_weight 634.08
_chemical_name_common 12022s
_chemical_name_systematic
; 
 ? 
;
_space_group_IT_number 14
_symmetry_cell_setting monoclinic
_symmetry_space_group_name_Hall '-P 2ybc'
_symmetry_space_group_name_H-M 'P 1 21/c 1'
_atom_sites_solution_hydrogens geom
_atom_sites_solution_primary direct
_atom_sites_solution_secondary difmap
_audit_creation_method SHELXL-97
_cell_angle_alpha 90.00
_cell_angle_beta 109.2390(10)
_cell_angle_gamma 90.00
_cell_formula_units_Z 4
_cell_length_a 16.9991(8)
_cell_length_b 13.5041(7)
_cell_length_c 16.7200(8)
_cell_measurement_reflns_used 9947
_cell_measurement_temperature 173(2)
_cell_measurement_theta_max 27.41
_cell_measurement_theta_min 2.54
_cell_volume 3623.8(3)
_computing_cell_refinement 'SAINT, Bruker'
_computing_data_collection 'APEX II, Bruker'
_computing_data_reduction 'SAINT, Bruker'
_computing_molecular_graphics 'SHELXTL, Bruker'
_computing_structure_refinement 'SHELXL-97 (Sheldrick, 1997)'
_computing_structure_solution 'SHELXS-97 (Sheldrick, 1990)'
_diffrn_ambient_temperature 173(2)
_diffrn_measured_fraction_theta_full 0.997
_diffrn_measured_fraction_theta_max 0.997
_diffrn_measurement_device_type 'Bruker APEX II CCD'
_diffrn_measurement_method 'area detector, omega scans per phi'
_diffrn_radiation_monochromator graphite
_diffrn_radiation_source 'normal-focus sealed tube'
_diffrn_radiation_type MoK\a
_diffrn_radiation_wavelength 0.71073
_diffrn_reflns_av_R_equivalents 0.0288
_diffrn_reflns_av_sigmaI/netI 0.0270
_diffrn_reflns_limit_h_max 20
_diffrn_reflns_limit_h_min -20
_diffrn_reflns_limit_k_max 16
_diffrn_reflns_limit_k_min -16
_diffrn_reflns_limit_l_max 18
_diffrn_reflns_limit_l_min -20
_diffrn_reflns_number 29637
_diffrn_reflns_theta_full 26.00
_diffrn_reflns_theta_max 26.00
_diffrn_reflns_theta_min 1.97
_exptl_absorpt_coefficient_mu 0.781
_exptl_absorpt_correction_T_max 0.7996
_exptl_absorpt_correction_T_min 0.6963
_exptl_absorpt_correction_type multi-scan
_exptl_absorpt_process_details 'SADABS, R. Blessing, 1995'
_exptl_crystal_colour green
_exptl_crystal_density_diffrn 1.162
_exptl_crystal_density_method 'not measured'
_exptl_crystal_description block
_exptl_crystal_F_000 1324
_exptl_crystal_size_max 0.50
_exptl_crystal_size_mid 0.40
_exptl_crystal_size_min 0.30
_platon_squeeze_details
;

;
_refine_diff_density_max 0.774
_refine_diff_density_min -0.626
_refine_diff_density_rms 0.058
_refine_ls_extinction_method none
_refine_ls_goodness_of_fit_ref 1.150
_refine_ls_hydrogen_treatment constr
_refine_ls_matrix_type full
_refine_ls_number_parameters 377
_refine_ls_number_reflns 7104
_refine_ls_number_restraints 13
_refine_ls_restrained_S_all 1.182
_refine_ls_R_factor_all 0.0616
_refine_ls_R_factor_gt 0.0478
_refine_ls_shift/su_max 0.002
_refine_ls_shift/su_mean 0.000
_refine_ls_structure_factor_coef Fsqd
_refine_ls_weighting_details 'calc w=1/[\s^2^(Fo^2^)+(0.0893P)^2^+0.3922P] where P=(Fo^2^+2Fc^2^)/3'
_refine_ls_weighting_scheme calc
_refine_ls_wR_factor_gt 0.1453
_refine_ls_wR_factor_ref 0.1540
_reflns_number_gt 5507
_reflns_number_total 7104
_reflns_threshold_expression >2sigma(I)
_cod_data_source_file ic500638z_si_002.cif
_cod_data_source_block iPrMeLCuOAc
_cod_depositor_comments
;
The following automatic conversions were performed:

'_symmetry_cell_setting' value 'Monoclinic' changed to 'monoclinic'
according to
/usr/data/users/saulius/crontab/automatic-downloads/rss-feeds/ACS/lib/dictionaries/cif_core.dic
dictionary named 'cif_core.dic' version 2.4.2 from 2011-04-26.

Automatic conversion script
Id: cif_fix_values 2281 2013-09-26 08:29:07Z andrius 

 Adding full bibliography for 4338396--4338405.cif.
;
_cod_original_sg_symbol_H-M P2(1)/c
_cod_database_code 4338401

loop_
_symmetry_equiv_pos_as_xyz
'x, y, z'
'-x, y+1/2, -z+1/2'
'-x, -y, -z'
'x, -y-1/2, z-1/2'

loop_
_atom_site_label
_atom_site_type_symbol
_atom_site_fract_x
_atom_site_fract_y
_atom_site_fract_z
_atom_site_U_iso_or_equiv
_atom_site_adp_type
_atom_site_occupancy
_atom_site_symmetry_multiplicity
_atom_site_calc_flag
_atom_site_refinement_flags
_atom_site_disorder_assembly
_atom_site_disorder_group
Cu1 Cu 0.73606(2) 0.47018(2) 0.68283(2) 0.04179(14) Uani 1 1 d . . .
O1 O 0.63894(13) 0.27412(14) 0.49353(12) 0.0493(5) Uani 1 1 d . . .
N1 N 0.71015(13) 0.40875(16) 0.56993(13) 0.0393(5) Uani 1 1 d . . .
C1 C 0.66841(16) 0.32320(18) 0.55925(16) 0.0389(6) Uani 1 1 d . . .
N2 N 0.68534(13) 0.35012(15) 0.70392(13) 0.0378(5) Uani 1 1 d . . .
C2 C 0.71922(18) 0.4132(2) 0.84157(17) 0.0463(6) Uani 1 1 d . . .
N3 N 0.74818(14) 0.48530(17) 0.80982(14) 0.0430(5) Uani 1 1 d . . .
C3 C 0.65775(15) 0.28699(18) 0.64001(16) 0.0375(5) Uani 1 1 d . . .
C4 C 0.62435(18) 0.1967(2) 0.65186(18) 0.0473(7) Uani 1 1 d . . .
H4A H 0.6041 0.1511 0.6065 0.057 Uiso 1 1 calc R . .
C5 C 0.6214(2) 0.1750(2) 0.73185(19) 0.0549(7) Uani 1 1 d . . .
H5A H 0.5983 0.1139 0.7415 0.066 Uiso 1 1 calc R . .
C6 C 0.6517(2) 0.2418(2) 0.79807(18) 0.0530(7) Uani 1 1 d . . .
H6A H 0.6508 0.2268 0.8533 0.064 Uiso 1 1 calc R . .
C7 C 0.68328(17) 0.3306(2) 0.78133(17) 0.0437(6) Uani 1 1 d . . .
C8 C 0.7210(3) 0.4065(3) 0.93086(19) 0.0715(10) Uani 1 1 d . . .
H8A H 0.7539 0.4614 0.9636 0.107 Uiso 1 1 calc R . .
H8B H 0.7462 0.3434 0.9553 0.107 Uiso 1 1 calc R . .
H8C H 0.6640 0.4103 0.9326 0.107 Uiso 1 1 calc R . .
C9 C 0.72669(17) 0.44987(19) 0.49784(17) 0.0413(6) Uani 1 1 d . A .
C10 C 0.66381(17) 0.49970(19) 0.43520(17) 0.0398(6) Uani 1 1 d . . .
C11 C 0.6826(2) 0.5379(2) 0.36599(19) 0.0497(7) Uani 1 1 d . . .
H11A H 0.6406 0.5716 0.3226 0.060 Uiso 1 1 calc R . .
C12 C 0.7604(2) 0.5277(2) 0.3595(2) 0.0626(9) Uani 1 1 d . . .
H12A H 0.7718 0.5531 0.3115 0.075 Uiso 1 1 calc R . .
C13 C 0.8221(2) 0.4803(3) 0.4231(2) 0.0667(9) Uani 1 1 d . A .
H13A H 0.8765 0.4752 0.4191 0.080 Uiso 1 1 calc R . .
C14 C 0.80671(19) 0.4400(2) 0.4926(2) 0.0560(8) Uani 1 1 d D . .
C18 C 0.57734(17) 0.5147(2) 0.44102(17) 0.0415(6) Uani 1 1 d . . .
H18A H 0.5769 0.4852 0.4957 0.050 Uiso 1 1 calc R . .
C19 C 0.55655(19) 0.6240(2) 0.4422(2) 0.0550(7) Uani 1 1 d . . .
H19A H 0.5064 0.6316 0.4583 0.083 Uiso 1 1 calc R . .
H19B H 0.5465 0.6523 0.3857 0.083 Uiso 1 1 calc R . .
H19C H 0.6032 0.6585 0.4833 0.083 Uiso 1 1 calc R . .
C20 C 0.51106(19) 0.4613(2) 0.3693(2) 0.0540(7) Uani 1 1 d . . .
H20A H 0.4563 0.4708 0.3758 0.081 Uiso 1 1 calc R . .
H20B H 0.5240 0.3904 0.3715 0.081 Uiso 1 1 calc R . .
H20C H 0.5104 0.4885 0.3147 0.081 Uiso 1 1 calc R . .
C21 C 0.78425(19) 0.5702(2) 0.86187(18) 0.0486(7) Uani 1 1 d . . .
C22 C 0.8700(2) 0.5740(3) 0.8954(2) 0.0666(9) Uani 1 1 d . . .
C23 C 0.9038(3) 0.6569(4) 0.9467(3) 0.0924(14) Uani 1 1 d . . .
H23A H 0.9625 0.6626 0.9721 0.111 Uiso 1 1 calc R . .
C24 C 0.8534(3) 0.7291(3) 0.9605(3) 0.0935(14) Uani 1 1 d . . .
H24A H 0.8776 0.7843 0.9951 0.112 Uiso 1 1 calc R . .
C25 C 0.7691(3) 0.7234(3) 0.9256(2) 0.0756(10) Uani 1 1 d . . .
H25A H 0.7352 0.7744 0.9359 0.091 Uiso 1 1 calc R . .
C26 C 0.7323(2) 0.6433(2) 0.87510(19) 0.0566(8) Uani 1 1 d . . .
C27 C 0.6391(2) 0.6392(3) 0.8342(2) 0.0686(9) Uani 1 1 d . . .
H27A H 0.6144 0.7003 0.8467 0.103 Uiso 1 1 calc R . .
H27B H 0.6171 0.5824 0.8566 0.103 Uiso 1 1 calc R . .
H27C H 0.6253 0.6321 0.7728 0.103 Uiso 1 1 calc R . .
C28 C 0.9230(2) 0.4930(4) 0.8786(3) 0.0957(14) Uani 1 1 d . . .
H28A H 0.9819 0.5079 0.9080 0.144 Uiso 1 1 calc R . .
H28B H 0.9130 0.4884 0.8175 0.144 Uiso 1 1 calc R . .
H28C H 0.9086 0.4299 0.8992 0.144 Uiso 1 1 calc R . .
Cl1 Cl 0.51664(8) 0.61584(12) 0.16711(8) 0.1117(5) Uani 1 1 d . . .
Cl2 Cl 0.58722(12) 0.60197(12) 0.03298(11) 0.1362(6) Uani 1 1 d . . .
C31 C 0.5481(2) 0.6798(3) 0.0925(2) 0.0676(9) Uani 1 1 d . . .
H31A H 0.5000 0.7166 0.0544 0.081 Uiso 1 1 calc R . .
H31B H 0.5915 0.7285 0.1220 0.081 Uiso 1 1 calc R . .
C15 C 0.8764(8) 0.3938(9) 0.5656(10) 0.0759(14) Uani 0.465(8) 1 d PD A 1
H15A H 0.8633 0.4048 0.6190 0.091 Uiso 0.465(8) 1 calc PR A 1
C16 C 0.9644(8) 0.4322(14) 0.5794(10) 0.111(3) Uani 0.465(8) 1 d PD A 1
H16A H 0.9667 0.5032 0.5918 0.166 Uiso 0.465(8) 1 calc PR A 1
H16B H 0.9790 0.4210 0.5281 0.166 Uiso 0.465(8) 1 calc PR A 1
H16C H 1.0039 0.3970 0.6270 0.166 Uiso 0.465(8) 1 calc PR A 1
C17 C 0.8804(8) 0.2824(9) 0.5523(9) 0.116(3) Uani 0.465(8) 1 d PD A 1
H17A H 0.8241 0.2570 0.5235 0.173 Uiso 0.465(8) 1 calc PR A 1
H17B H 0.9039 0.2495 0.6073 0.173 Uiso 0.465(8) 1 calc PR A 1
H17C H 0.9157 0.2690 0.5175 0.173 Uiso 0.465(8) 1 calc PR A 1
C15' C 0.8745(7) 0.3832(8) 0.5589(8) 0.0759(14) Uani 0.535(8) 1 d PD A 2
H15B H 0.8501 0.3502 0.5990 0.091 Uiso 0.535(8) 1 calc PR A 2
C16' C 0.9384(8) 0.4600(11) 0.6069(8) 0.111(3) Uani 0.535(8) 1 d PD A 2
H16D H 0.9859 0.4265 0.6479 0.166 Uiso 0.535(8) 1 calc PR A 2
H16E H 0.9127 0.5053 0.6369 0.166 Uiso 0.535(8) 1 calc PR A 2
H16F H 0.9577 0.4976 0.5668 0.166 Uiso 0.535(8) 1 calc PR A 2
C17' C 0.9117(7) 0.3046(9) 0.5161(8) 0.116(3) Uani 0.535(8) 1 d PD A 2
H17D H 0.9591 0.2728 0.5585 0.173 Uiso 0.535(8) 1 calc PR A 2
H17E H 0.9305 0.3359 0.4727 0.173 Uiso 0.535(8) 1 calc PR A 2
H17F H 0.8693 0.2546 0.4896 0.173 Uiso 0.535(8) 1 calc PR A 2
O2 O 0.80797(17) 0.5796(2) 0.67908(17) 0.0767(7) Uani 1 1 d DU . .
C29 C 0.7556(2) 0.6449(2) 0.6607(2) 0.0561(9) Uani 1 1 d DU . .
O3 O 0.6898(2) 0.64309(19) 0.65684(17) 0.0890(8) Uani 1 1 d DU . .
C30 C 0.7985(4) 0.7507(3) 0.6745(4) 0.126(2) Uani 1 1 d DU . .
H30A H 0.7573 0.8010 0.6457 0.189 Uiso 1 1 calc R . .
H30B H 0.8443 0.7510 0.6510 0.189 Uiso 1 1 calc R . .
H30C H 0.8204 0.7654 0.7352 0.189 Uiso 1 1 calc R . .

loop_
_atom_site_aniso_label
_atom_site_aniso_U_11
_atom_site_aniso_U_22
_atom_site_aniso_U_33
_atom_site_aniso_U_23
_atom_site_aniso_U_13
_atom_site_aniso_U_12
Cu1 0.0531(2) 0.0411(2) 0.0363(2) -0.00042(13) 0.02162(16) -0.00405(14)
O1 0.0717(13) 0.0438(10) 0.0382(11) -0.0046(8) 0.0260(10) -0.0023(9)
N1 0.0462(12) 0.0434(12) 0.0345(11) 0.0012(9) 0.0217(10) 0.0016(9)
C1 0.0470(14) 0.0358(13) 0.0393(14) 0.0026(11) 0.0215(12) 0.0088(11)
N2 0.0473(12) 0.0381(11) 0.0309(11) 0.0037(9) 0.0166(9) 0.0032(9)
C2 0.0584(16) 0.0479(16) 0.0327(14) 0.0039(12) 0.0149(12) -0.0022(13)
N3 0.0496(13) 0.0425(13) 0.0355(13) -0.0002(9) 0.0123(10) -0.0010(10)
C3 0.0453(13) 0.0352(13) 0.0330(13) 0.0043(10) 0.0141(11) 0.0059(10)
C4 0.0650(17) 0.0367(14) 0.0407(15) 0.0009(11) 0.0180(13) 0.0004(12)
C5 0.079(2) 0.0406(15) 0.0476(17) 0.0084(13) 0.0249(15) -0.0037(14)
C6 0.080(2) 0.0444(16) 0.0376(15) 0.0084(12) 0.0236(14) -0.0026(14)
C7 0.0556(15) 0.0424(14) 0.0349(14) 0.0061(11) 0.0171(12) 0.0041(12)
C8 0.107(3) 0.074(2) 0.0329(16) -0.0009(15) 0.0235(18) -0.020(2)
C9 0.0495(15) 0.0442(14) 0.0380(14) -0.0022(11) 0.0249(12) -0.0010(11)
C10 0.0503(15) 0.0401(13) 0.0358(14) -0.0020(11) 0.0234(12) -0.0027(11)
C11 0.0605(17) 0.0558(17) 0.0405(16) 0.0041(13) 0.0271(14) -0.0001(13)
C12 0.081(2) 0.067(2) 0.059(2) 0.0074(16) 0.0488(19) -0.0041(17)
C13 0.0599(19) 0.084(2) 0.075(2) 0.0053(19) 0.0481(19) 0.0023(17)
C14 0.0524(17) 0.0682(19) 0.0574(19) 0.0022(15) 0.0318(15) 0.0030(14)
C18 0.0484(15) 0.0450(15) 0.0363(14) 0.0067(11) 0.0211(12) 0.0016(11)
C19 0.0560(17) 0.0533(17) 0.061(2) 0.0031(15) 0.0268(15) 0.0055(13)
C20 0.0509(16) 0.0629(19) 0.0503(18) 0.0016(14) 0.0196(14) -0.0052(14)
C21 0.0573(17) 0.0509(16) 0.0352(15) 0.0010(12) 0.0122(13) -0.0083(13)
C22 0.061(2) 0.074(2) 0.056(2) 0.0029(17) 0.0083(16) -0.0127(17)
C23 0.079(3) 0.098(3) 0.078(3) -0.003(2) -0.005(2) -0.036(2)
C24 0.121(4) 0.062(2) 0.080(3) -0.010(2) 0.008(3) -0.026(2)
C25 0.104(3) 0.055(2) 0.063(2) -0.0078(17) 0.020(2) -0.0035(19)
C26 0.079(2) 0.0494(17) 0.0413(16) -0.0027(13) 0.0193(15) -0.0051(15)
C27 0.078(2) 0.069(2) 0.065(2) -0.0108(18) 0.0304(19) 0.0108(17)
C28 0.054(2) 0.120(4) 0.099(4) 0.004(3) 0.007(2) 0.003(2)
Cl1 0.1068(9) 0.1508(12) 0.0779(7) 0.0542(8) 0.0310(6) 0.0101(8)
Cl2 0.1914(16) 0.1068(10) 0.1432(13) -0.0333(9) 0.0993(12) -0.0038(10)
C31 0.078(2) 0.062(2) 0.060(2) 0.0075(17) 0.0189(18) -0.0023(17)
C15 0.053(2) 0.102(4) 0.085(3) 0.018(3) 0.039(2) 0.020(2)
C16 0.080(7) 0.156(10) 0.078(8) -0.003(6) 0.000(4) 0.005(6)
C17 0.098(6) 0.128(7) 0.128(8) 0.032(5) 0.047(4) 0.055(5)
C15' 0.053(2) 0.102(4) 0.085(3) 0.018(3) 0.039(2) 0.020(2)
C16' 0.080(7) 0.156(10) 0.078(8) -0.003(6) 0.000(4) 0.005(6)
C17' 0.098(6) 0.128(7) 0.128(8) 0.032(5) 0.047(4) 0.055(5)
O2 0.0929(18) 0.0799(17) 0.0680(16) -0.0097(13) 0.0411(14) -0.0283(14)
C29 0.068(2) 0.0514(17) 0.069(2) 0.0430(16) 0.0511(18) 0.0227(15)
O3 0.131(2) 0.0617(16) 0.0626(17) 0.0109(13) 0.0161(17) -0.0027(16)
C30 0.164(5) 0.084(3) 0.143(5) 0.005(3) 0.067(4) -0.024(3)

loop_
_atom_type_symbol
_atom_type_description
_atom_type_scat_dispersion_real
_atom_type_scat_dispersion_imag
_atom_type_scat_source
C C 0.0033 0.0016 'International Tables Vol C Tables 4.2.6.8 and 6.1.1.4'
H H 0.0000 0.0000 'International Tables Vol C Tables 4.2.6.8 and 6.1.1.4'
N N 0.0061 0.0033 'International Tables Vol C Tables 4.2.6.8 and 6.1.1.4'
O O 0.0106 0.0060 'International Tables Vol C Tables 4.2.6.8 and 6.1.1.4'
Cu Cu 0.3201 1.2651 'International Tables Vol C Tables 4.2.6.8 and 6.1.1.4'
Cl Cl 0.1484 0.1585 'International Tables Vol C Tables 4.2.6.8 and 6.1.1.4'

loop_
_geom_angle_atom_site_label_1
_geom_angle_atom_site_label_2
_geom_angle_atom_site_label_3
_geom_angle
N2 Cu1 O2 167.88(11)
N2 Cu1 N1 81.31(9)
O2 Cu1 N1 103.56(10)
N2 Cu1 N3 78.15(9)
O2 Cu1 N3 96.17(10)
N1 Cu1 N3 159.32(9)
N2 Cu1 C29 159.98(10)
O2 Cu1 C29 29.77(11)
N1 Cu1 C29 105.15(10)
N3 Cu1 C29 95.04(10)
C1 N1 C9 117.7(2)
C1 N1 Cu1 115.61(16)
C9 N1 Cu1 126.60(17)
O1 C1 N1 128.5(2)
O1 C1 C3 119.3(2)
N1 C1 C3 112.2(2)
C3 N2 C7 122.7(2)
C3 N2 Cu1 117.08(17)
C7 N2 Cu1 120.12(18)
N3 C2 C8 125.3(3)
N3 C2 C7 114.6(2)
C8 C2 C7 120.1(3)
C2 N3 C21 119.8(2)
C2 N3 Cu1 115.25(19)
C21 N3 Cu1 124.93(18)
N2 C3 C4 120.2(2)
N2 C3 C1 113.6(2)
C4 C3 C1 126.2(2)
C5 C4 C3 118.1(3)
C5 C4 H4A 121.0
C3 C4 H4A 121.0
C4 C5 C6 120.7(3)
C4 C5 H5A 119.7
C6 C5 H5A 119.7
C7 C6 C5 118.0(3)
C7 C6 H6A 121.0
C5 C6 H6A 121.0
N2 C7 C6 120.4(3)
N2 C7 C2 111.8(2)
C6 C7 C2 127.8(2)
C2 C8 H8A 109.5
C2 C8 H8B 109.5
H8A C8 H8B 109.5
C2 C8 H8C 109.5
H8A C8 H8C 109.5
H8B C8 H8C 109.5
C10 C9 C14 121.2(3)
C10 C9 N1 120.1(2)
C14 C9 N1 118.6(3)
C9 C10 C11 118.1(3)
C9 C10 C18 122.3(2)
C11 C10 C18 119.6(2)
C12 C11 C10 121.3(3)
C12 C11 H11A 119.4
C10 C11 H11A 119.4
C11 C12 C13 119.6(3)
C11 C12 H12A 120.2
C13 C12 H12A 120.2
C12 C13 C14 121.5(3)
C12 C13 H13A 119.2
C14 C13 H13A 119.2
C13 C14 C9 118.2(3)
C13 C14 C15' 120.2(6)
C9 C14 C15' 121.5(6)
C13 C14 C15 121.3(7)
C9 C14 C15 120.3(7)
C15' C14 C15 6.7(8)
C10 C18 C19 111.4(2)
C10 C18 C20 111.4(2)
C19 C18 C20 110.7(2)
C10 C18 H18A 107.7
C19 C18 H18A 107.7
C20 C18 H18A 107.7
C18 C19 H19A 109.5
C18 C19 H19B 109.5
H19A C19 H19B 109.5
C18 C19 H19C 109.5
H19A C19 H19C 109.5
H19B C19 H19C 109.5
C18 C20 H20A 109.5
C18 C20 H20B 109.5
H20A C20 H20B 109.5
C18 C20 H20C 109.5
H20A C20 H20C 109.5
H20B C20 H20C 109.5
C22 C21 C26 123.4(3)
C22 C21 N3 117.1(3)
C26 C21 N3 119.5(3)
C21 C22 C23 116.1(4)
C21 C22 C28 121.0(3)
C23 C22 C28 122.9(4)
C24 C23 C22 121.1(4)
C24 C23 H23A 119.5
C22 C23 H23A 119.5
C25 C24 C23 121.2(4)
C25 C24 H24A 119.4
C23 C24 H24A 119.4
C24 C25 C26 120.4(4)
C24 C25 H25A 119.8
C26 C25 H25A 119.8
C25 C26 C21 117.9(3)
C25 C26 C27 120.1(3)
C21 C26 C27 122.0(3)
C26 C27 H27A 109.5
C26 C27 H27B 109.5
H27A C27 H27B 109.5
C26 C27 H27C 109.5
H27A C27 H27C 109.5
H27B C27 H27C 109.5
C22 C28 H28A 109.5
C22 C28 H28B 109.5
H28A C28 H28B 109.5
C22 C28 H28C 109.5
H28A C28 H28C 109.5
H28B C28 H28C 109.5
Cl2 C31 Cl1 112.3(2)
Cl2 C31 H31A 109.1
Cl1 C31 H31A 109.1
Cl2 C31 H31B 109.1
Cl1 C31 H31B 109.1
H31A C31 H31B 107.9
C14 C15 C17 110.3(9)
C14 C15 C16 116.5(11)
C17 C15 C16 105.6(12)
C14 C15 H15A 108.1
C17 C15 H15A 108.1
C16 C15 H15A 108.1
C15 C16 H16A 109.5
C15 C16 H16B 109.5
H16A C16 H16B 109.5
C15 C16 H16C 109.5
H16A C16 H16C 109.5
H16B C16 H16C 109.5
C15 C17 H17A 109.5
C15 C17 H17B 109.5
H17A C17 H17B 109.5
C15 C17 H17C 109.5
H17A C17 H17C 109.5
H17B C17 H17C 109.5
C14 C15' C16' 106.1(9)
C14 C15' C17' 109.9(8)
C16' C15' C17' 112.7(11)
C14 C15' H15B 109.3
C16' C15' H15B 109.3
C17' C15' H15B 109.3
C15' C16' H16D 109.5
C15' C16' H16E 109.5
H16D C16' H16E 109.5
C15' C16' H16F 109.5
H16D C16' H16F 109.5
H16E C16' H16F 109.5
C15' C17' H17D 109.5
C15' C17' H17E 109.5
H17D C17' H17E 109.5
C15' C17' H17F 109.5
H17D C17' H17F 109.5
H17E C17' H17F 109.5
C29 O2 Cu1 98.3(2)
O3 C29 O2 130.0(3)
O3 C29 C30 116.0(4)
O2 C29 C30 110.7(4)
O3 C29 Cu1 78.4(2)
O2 C29 Cu1 51.91(15)
C30 C29 Cu1 158.9(3)
C29 C30 H30A 109.5
C29 C30 H30B 109.5
H30A C30 H30B 109.5
C29 C30 H30C 109.5
H30A C30 H30C 109.5
H30B C30 H30C 109.5

loop_
_geom_bond_atom_site_label_1
_geom_bond_atom_site_label_2
_geom_bond_distance
Cu1 N2 1.923(2)
Cu1 O2 1.932(2)
Cu1 N1 1.974(2)
Cu1 N3 2.075(2)
Cu1 C29 2.428(3)
O1 C1 1.239(3)
N1 C1 1.337(3)
N1 C9 1.437(3)
C1 C3 1.502(3)
N2 C3 1.326(3)
N2 C7 1.333(3)
C2 N3 1.283(4)
C2 C8 1.486(4)
C2 C7 1.492(4)
N3 C21 1.448(4)
C3 C4 1.386(4)
C4 C5 1.386(4)
C4 H4A 0.9500
C5 C6 1.389(4)
C5 H5A 0.9500
C6 C7 1.379(4)
C6 H6A 0.9500
C8 H8A 0.9800
C8 H8B 0.9800
C8 H8C 0.9800
C9 C10 1.398(4)
C9 C14 1.398(4)
C10 C11 1.397(4)
C10 C18 1.518(4)
C11 C12 1.369(5)
C11 H11A 0.9500
C12 C13 1.381(5)
C12 H12A 0.9500
C13 C14 1.384(5)
C13 H13A 0.9500
C14 C15' 1.518(11)
C14 C15 1.526(12)
C18 C19 1.518(4)
C18 C20 1.529(4)
C18 H18A 1.0000
C19 H19A 0.9800
C19 H19B 0.9800
C19 H19C 0.9800
C20 H20A 0.9800
C20 H20B 0.9800
C20 H20C 0.9800
C21 C22 1.380(5)
C21 C26 1.390(4)
C22 C23 1.412(6)
C22 C28 1.501(6)
C23 C24 1.367(7)
C23 H23A 0.9500
C24 C25 1.358(6)
C24 H24A 0.9500
C25 C26 1.387(5)
C25 H25A 0.9500
C26 C27 1.506(5)
C27 H27A 0.9800
C27 H27B 0.9800
C27 H27C 0.9800
C28 H28A 0.9800
C28 H28B 0.9800
C28 H28C 0.9800
Cl1 C31 1.740(4)
Cl2 C31 1.724(4)
C31 H31A 0.9900
C31 H31B 0.9900
C15 C17 1.526(5)
C15 C16 1.527(5)
C15 H15A 1.0000
C16 H16A 0.9800
C16 H16B 0.9800
C16 H16C 0.9800
C17 H17A 0.9800
C17 H17B 0.9800
C17 H17C 0.9800
C15' C16' 1.525(5)
C15' C17' 1.529(5)
C15' H15B 1.0000
C16' H16D 0.9800
C16' H16E 0.9800
C16' H16F 0.9800
C17' H17D 0.9800
C17' H17E 0.9800
C17' H17F 0.9800
O2 C29 1.218(4)
C29 O3 1.100(4)
C29 C30 1.585(4)
C30 H30A 0.9800
C30 H30B 0.9800
C30 H30C 0.9800

loop_
_geom_torsion_atom_site_label_1
_geom_torsion_atom_site_label_2
_geom_torsion_atom_site_label_3
_geom_torsion_atom_site_label_4
_geom_torsion
N2 Cu1 N1 C1 3.82(18)
O2 Cu1 N1 C1 172.50(19)
N3 Cu1 N1 C1 10.3(4)
C29 Cu1 N1 C1 -156.79(18)
N2 Cu1 N1 C9 179.4(2)
O2 Cu1 N1 C9 -11.9(2)
N3 Cu1 N1 C9 -174.1(2)
C29 Cu1 N1 C9 18.8(2)
C9 N1 C1 O1 -2.3(4)
Cu1 N1 C1 O1 173.6(2)
C9 N1 C1 C3 178.2(2)
Cu1 N1 C1 C3 -5.8(3)
O2 Cu1 N2 C3 -115.3(5)
N1 Cu1 N2 C3 -0.65(18)
N3 Cu1 N2 C3 -178.3(2)
C29 Cu1 N2 C3 110.0(3)
O2 Cu1 N2 C7 60.9(5)
N1 Cu1 N2 C7 175.6(2)
N3 Cu1 N2 C7 -2.1(2)
C29 Cu1 N2 C7 -73.8(4)
C8 C2 N3 C21 -1.7(5)
C7 C2 N3 C21 179.6(2)
C8 C2 N3 Cu1 179.6(3)
C7 C2 N3 Cu1 1.0(3)
N2 Cu1 N3 C2 0.5(2)
O2 Cu1 N3 C2 -168.7(2)
N1 Cu1 N3 C2 -6.1(4)
C29 Cu1 N3 C2 161.4(2)
N2 Cu1 N3 C21 -178.1(2)
O2 Cu1 N3 C21 12.8(2)
N1 Cu1 N3 C21 175.4(2)
C29 Cu1 N3 C21 -17.1(2)
C7 N2 C3 C4 0.6(4)
Cu1 N2 C3 C4 176.72(19)
C7 N2 C3 C1 -178.3(2)
Cu1 N2 C3 C1 -2.2(3)
O1 C1 C3 N2 -174.3(2)
N1 C1 C3 N2 5.2(3)
O1 C1 C3 C4 6.9(4)
N1 C1 C3 C4 -173.6(2)
N2 C3 C4 C5 -0.4(4)
C1 C3 C4 C5 178.4(3)
C3 C4 C5 C6 -0.5(5)
C4 C5 C6 C7 1.2(5)
C3 N2 C7 C6 0.1(4)
Cu1 N2 C7 C6 -175.9(2)
C3 N2 C7 C2 179.1(2)
Cu1 N2 C7 C2 3.1(3)
C5 C6 C7 N2 -1.0(4)
C5 C6 C7 C2 -179.8(3)
N3 C2 C7 N2 -2.6(4)
C8 C2 C7 N2 178.7(3)
N3 C2 C7 C6 176.4(3)
C8 C2 C7 C6 -2.4(5)
C1 N1 C9 C10 78.1(3)
Cu1 N1 C9 C10 -97.4(3)
C1 N1 C9 C14 -102.8(3)
Cu1 N1 C9 C14 81.8(3)
C14 C9 C10 C11 1.3(4)
N1 C9 C10 C11 -179.6(2)
C14 C9 C10 C18 -177.7(3)
N1 C9 C10 C18 1.5(4)
C9 C10 C11 C12 -0.4(4)
C18 C10 C11 C12 178.5(3)
C10 C11 C12 C13 -1.1(5)
C11 C12 C13 C14 1.9(6)
C12 C13 C14 C9 -1.0(5)
C12 C13 C14 C15' 176.5(6)
C12 C13 C14 C15 -175.9(6)
C10 C9 C14 C13 -0.6(5)
N1 C9 C14 C13 -179.7(3)
C10 C9 C14 C15' -178.0(5)
N1 C9 C14 C15' 2.8(6)
C10 C9 C14 C15 174.3(6)
N1 C9 C14 C15 -4.8(7)
C9 C10 C18 C19 119.4(3)
C11 C10 C18 C19 -59.5(3)
C9 C10 C18 C20 -116.3(3)
C11 C10 C18 C20 64.7(3)
C2 N3 C21 C22 99.8(3)
Cu1 N3 C21 C22 -81.7(3)
C2 N3 C21 C26 -80.7(4)
Cu1 N3 C21 C26 97.8(3)
C26 C21 C22 C23 1.3(5)
N3 C21 C22 C23 -179.3(3)
C26 C21 C22 C28 -179.7(4)
N3 C21 C22 C28 -0.3(5)
C21 C22 C23 C24 -1.0(6)
C28 C22 C23 C24 -180.0(4)
C22 C23 C24 C25 0.3(7)
C23 C24 C25 C26 0.1(7)
C24 C25 C26 C21 0.1(5)
C24 C25 C26 C27 -177.9(4)
C22 C21 C26 C25 -0.9(5)
N3 C21 C26 C25 179.7(3)
C22 C21 C26 C27 177.1(3)
N3 C21 C26 C27 -2.3(4)
C13 C14 C15 C17 -93.9(12)
C9 C14 C15 C17 91.3(12)
C15' C14 C15 C17 -11(10)
C13 C14 C15 C16 26.3(14)
C9 C14 C15 C16 -148.4(10)
C15' C14 C15 C16 109(11)
C13 C14 C15' C16' 71.4(10)
C9 C14 C15' C16' -111.2(10)
C15 C14 C15' C16' -30(10)
C13 C14 C15' C17' -50.7(11)
C9 C14 C15' C17' 126.7(9)
C15 C14 C15' C17' -152(11)
N2 Cu1 O2 C29 -150.6(4)
N1 Cu1 O2 C29 96.9(2)
N3 Cu1 O2 C29 -89.4(2)
Cu1 O2 C29 O3 7.8(5)
Cu1 O2 C29 C30 166.1(3)
N2 Cu1 C29 O3 -11.4(5)
O2 Cu1 C29 O3 -173.9(4)
N1 Cu1 C29 O3 95.1(2)
N3 Cu1 C29 O3 -80.3(2)
N2 Cu1 C29 O2 162.5(3)
N1 Cu1 C29 O2 -90.9(2)
N3 Cu1 C29 O2 93.6(2)
N2 Cu1 C29 C30 124.0(8)
O2 Cu1 C29 C30 -38.5(8)
N1 Cu1 C29 C30 -129.4(8)
N3 Cu1 C29 C30 55.2(8)

loop_
_platon_squeeze_void_nr
_platon_squeeze_void_average_x
_platon_squeeze_void_average_y
_platon_squeeze_void_average_z
_platon_squeeze_void_volume
_platon_squeeze_void_count_electrons
_platon_squeeze_void_content
1 0.000 -0.012 0.250 337 74 ' '
2 1.000 -0.057 0.750 337 74 ' '
